data_1554326
loop_
_publ_author_name
'Liu, Yun-Lin'
'Mao, Xiang-Yu'
'Lin, Xiao-Tong'
'Chen, Guo-Shu'

_publ_section_title
;
 A Zn(OTf)2 catalyzed Ugi-type reaction of 3-(2-isocyanoethyl)indoles with
 indole-derived ketimines: rapid access to hexacyclic spiroindolines
;
_journal_issue 15
_journal_name_full 'Organic Chemistry Frontiers'
_journal_page_first 2303
_journal_paper_doi 10.1039/C8QO00382C
_journal_volume 5
_journal_year 2018
_chemical_formula_moiety 'C25 H16 F3 N3 O2'
_chemical_formula_sum 'C25 H16 F3 N3 O2'
_chemical_formula_weight 447.41
_space_group_crystal_system monoclinic
_space_group_IT_number 14
_space_group_name_Hall '-P 2ybc'
_space_group_name_H-M_alt 'P 1 21/c 1'
_atom_sites_solution_hydrogens geom
_atom_sites_solution_primary dual
_audit_creation_date 2018-03-15
_audit_creation_method
;
Olex2 1.2
(compiled 2014.09.19 svn.r3010 for OlexSys, GUI svn.r4874)
;
_audit_update_record
;
2018-03-17 deposited with the CCDC.
2018-06-08 downloaded from the CCDC.
;
_cell_angle_alpha 90
_cell_angle_beta 107.178(2)
_cell_angle_gamma 90
_cell_formula_units_Z 8
_cell_length_a 19.5242(3)
_cell_length_b 8.44750(10)
_cell_length_c 25.5820(4)
_cell_measurement_reflns_used 19854
_cell_measurement_temperature 100(10)
_cell_measurement_theta_max 74.2440
_cell_measurement_theta_min 5.5160
_cell_volume 4031.04(11)
_computing_molecular_graphics 'Olex2 (Dolomanov et al., 2009)'
_computing_publication_material 'Olex2 (Dolomanov et al., 2009)'
_computing_structure_refinement 'XL (Sheldrick, 2008)'
_computing_structure_solution 'XM (Sheldrick, 2008)'
_diffrn_ambient_temperature 100(10)
_diffrn_measured_fraction_theta_full 1.000
_diffrn_measured_fraction_theta_max 0.989
_diffrn_measurement_device_type 'multiwire proportional'
_diffrn_measurement_method 'phi and omega scans'
_diffrn_radiation_monochromator graphite
_diffrn_radiation_type CuK\a
_diffrn_radiation_wavelength 1.54178
_diffrn_reflns_av_R_equivalents 0.0644
_diffrn_reflns_av_unetI/netI 0.0413
_diffrn_reflns_Laue_measured_fraction_full 1.000
_diffrn_reflns_Laue_measured_fraction_max 0.989
_diffrn_reflns_limit_h_max 24
_diffrn_reflns_limit_h_min -21
_diffrn_reflns_limit_k_max 7
_diffrn_reflns_limit_k_min -10
_diffrn_reflns_limit_l_max 31
_diffrn_reflns_limit_l_min -31
_diffrn_reflns_number 43726
_diffrn_reflns_point_group_measured_fraction_full 1.000
_diffrn_reflns_point_group_measured_fraction_max 0.989
_diffrn_reflns_theta_full 67.679
_diffrn_reflns_theta_max 74.361
_diffrn_reflns_theta_min 3.692
_exptl_absorpt_coefficient_mu 0.968
_exptl_absorpt_correction_type multi-scan
_exptl_absorpt_process_details SADABS
_exptl_crystal_colour colourless
_exptl_crystal_density_diffrn 1.474
_exptl_crystal_description block
_exptl_crystal_F_000 1840
_exptl_crystal_size_max 0.25
_exptl_crystal_size_mid 0.23
_exptl_crystal_size_min 0.20
_exptl_transmission_factor_max 0.824
_exptl_transmission_factor_min 0.785
_refine_diff_density_max 0.327
_refine_diff_density_min -0.364
_refine_diff_density_rms 0.064
_refine_ls_extinction_method none
_refine_ls_goodness_of_fit_ref 1.057
_refine_ls_hydrogen_treatment constr
_refine_ls_matrix_type full
_refine_ls_number_parameters 595
_refine_ls_number_reflns 8129
_refine_ls_number_restraints 0
_refine_ls_restrained_S_all 1.057
_refine_ls_R_factor_all 0.0536
_refine_ls_R_factor_gt 0.0494
_refine_ls_shift/su_max 0.012
_refine_ls_shift/su_mean 0.002
_refine_ls_structure_factor_coef Fsqd
_refine_ls_weighting_details 'w=1/[\s^2^(Fo^2^)+(0.1000P)^2^+1.0000P] where P=(Fo^2^+2Fc^2^)/3'
_refine_ls_weighting_scheme calc
_refine_ls_wR_factor_gt 0.1410
_refine_ls_wR_factor_ref 0.1456
_reflns_Friedel_coverage 0.000
_reflns_number_gt 7388
_reflns_number_total 8222
_reflns_threshold_expression 'I > 2\s(I)'
_cod_data_source_file c8qo00382c2.cif
_cod_data_source_block 1
_cod_original_sg_symbol_H-M 'P 21/c'
_cod_database_code 1554326
_shelx_space_group_comment
;
The symmetry employed for this shelxl refinement is uniquely defined
by the following loop, which should always be used as a source of
symmetry information in preference to the above space-group names.
They are only intended as comments.
;
_olex2_refinement_description
;
1. Fixed Uiso
 At 1.2 times of:
  All C(H) groups, All C(H,H) groups
2.a Secondary CH2 refined with riding coordinates:
 C19(H19A,H19B), C18(H18A,H18B), C44(H44A,H44B), C43(H43A,H43B)
2.b Aromatic/amide H refined with riding coordinates:
 C39(H39), C35(H35), C28(H28), C50(H50), C10(H10), C3(H3), C27(H27), C5(H5),
 C25(H25), C24(H24), C14(H14), C47(H47), C23(H23), C22(H22), C4(H4), C29(H29),
 C2(H2), C38(H38), C11(H11), C30(H30), C13(H13), C49(H49), C36(H36), C48(H48)
;
_shelx_shelxl_version_number 2014/7
_olex2_submission_special_instructions 'No special instructions were received'

loop_
_space_group_symop_operation_xyz
'x, y, z'
'-x, y+1/2, -z+1/2'
'-x, -y, -z'
'x, -y-1/2, z-1/2'

loop_
_atom_site_label
_atom_site_type_symbol
_atom_site_fract_x
_atom_site_fract_y
_atom_site_fract_z
_atom_site_U_iso_or_equiv
_atom_site_adp_type
_atom_site_occupancy
_atom_site_site_symmetry_order
_atom_site_calc_flag
_atom_site_refinement_flags_posn
F5 F 0.19075(5) 0.24156(10) 0.11384(4) 0.0223(2) Uani 1 1 d .
F4 F 0.12426(5) 0.04404(10) 0.12157(4) 0.0213(2) Uani 1 1 d .
O3 O 0.12591(6) -0.25388(12) -0.04730(4) 0.0208(2) Uani 1 1 d .
F2 F 0.20632(6) 0.62966(11) 0.31294(4) 0.0314(2) Uani 1 1 d .
O1 O 0.09949(6) 0.01279(12) 0.24012(4) 0.0205(2) Uani 1 1 d .
F3 F 0.47817(6) 0.46270(16) 0.28026(5) 0.0421(3) Uani 1 1 d .
F1 F 0.13148(6) 0.50392(12) 0.34542(4) 0.0315(2) Uani 1 1 d .
N2 N 0.20205(7) 0.23251(15) 0.39407(5) 0.0188(3) Uani 1 1 d .
N3 N 0.34814(7) 0.08356(16) 0.39370(5) 0.0227(3) Uani 1 1 d .
F6 F 0.46761(6) 0.29657(15) 0.07927(5) 0.0408(3) Uani 1 1 d .
N1 N 0.15548(7) 0.25647(14) 0.25632(5) 0.0160(3) Uani 1 1 d .
N4 N 0.16139(7) -0.03581(14) 0.00853(5) 0.0154(3) Uani 1 1 d .
C39 C 0.32955(9) 0.08515(18) 0.11808(6) 0.0209(3) Uani 1 1 d .
H39 H 0.3221 0.0372 0.1487 0.025 Uiso 1 1 calc R
C31 C 0.09787(8) 0.16287(17) 0.03419(6) 0.0166(3) Uani 1 1 d .
C9 C 0.27775(8) 0.37712(17) 0.29524(6) 0.0183(3) Uani 1 1 d .
N5 N 0.20128(7) -0.23266(14) 0.12667(5) 0.0182(3) Uani 1 1 d .
C15 C 0.21064(8) 0.22171(16) 0.34716(6) 0.0157(3) Uani 1 1 d .
C40 C 0.21602(8) -0.16674(16) 0.08702(6) 0.0152(3) Uani 1 1 d .
C20 C 0.27165(8) -0.00481(17) 0.30627(6) 0.0170(3) Uani 1 1 d .
C26 C 0.10201(8) 0.06760(16) -0.00922(6) 0.0160(3) Uani 1 1 d .
C45 C 0.29567(8) -0.26312(16) 0.02758(6) 0.0180(3) Uani 1 1 d .
C35 C 0.28576(9) 0.15685(17) 0.02274(6) 0.0192(3) Uani 1 1 d .
H35 H 0.2492 0.1568 -0.0102 0.023 Uiso 1 1 calc R
C34 C 0.27522(8) 0.08361(16) 0.06842(6) 0.0159(3) Uani 1 1 d .
C42 C 0.16450(8) -0.19253(17) -0.00624(6) 0.0161(3) Uani 1 1 d .
C17 C 0.14626(8) 0.09753(17) 0.26730(6) 0.0167(3) Uani 1 1 d .
C19 C 0.18399(9) -0.04310(18) 0.36332(6) 0.0193(3) Uani 1 1 d .
H19A H 0.2141 -0.1364 0.3729 0.023 Uiso 1 1 calc R
H19B H 0.1343 -0.0759 0.3497 0.023 Uiso 1 1 calc R
C1 C 0.10143(8) 0.35825(17) 0.22450(6) 0.0177(3) Uani 1 1 d .
C28 C -0.00248(9) 0.18856(19) -0.06682(7) 0.0226(3) Uani 1 1 d .
H28 H -0.0374 0.1974 -0.1005 0.027 Uiso 1 1 calc R
C50 C 0.29902(9) -0.22430(18) -0.02465(7) 0.0213(3) Uani 1 1 d .
H50 H 0.2572 -0.1970 -0.0517 0.026 Uiso 1 1 calc R
C10 C 0.29065(9) 0.35573(18) 0.24516(6) 0.0205(3) Uani 1 1 d .
H10 H 0.2539 0.3214 0.2151 0.025 Uiso 1 1 calc R
C18 C 0.19570(9) 0.06903(18) 0.41311(6) 0.0208(3) Uani 1 1 d .
H18A H 0.1555 0.0617 0.4280 0.025 Uiso 1 1 calc R
H18B H 0.2390 0.0398 0.4415 0.025 Uiso 1 1 calc R
C3 C 0.00217(9) 0.4471(2) 0.15243(6) 0.0229(3) Uani 1 1 d .
H3 H -0.0331 0.4294 0.1194 0.027 Uiso 1 1 calc R
N6 N 0.35702(8) -0.3342(2) 0.12141(6) 0.0316(3) Uani 1 1 d .
C27 C 0.05215(8) 0.07716(18) -0.06054(6) 0.0195(3) Uani 1 1 d .
H27 H 0.0550 0.0127 -0.0893 0.023 Uiso 1 1 calc R
C6 C 0.10584(8) 0.50560(17) 0.24962(6) 0.0194(3) Uani 1 1 d .
C33 C 0.20459(8) 0.00164(16) 0.06575(6) 0.0144(3) Uani 1 1 d .
C5 C 0.05809(9) 0.62602(18) 0.22662(7) 0.0233(3) Uani 1 1 d .
H5 H 0.0608 0.7241 0.2436 0.028 Uiso 1 1 calc R
C25 C 0.26332(9) -0.08585(17) 0.25724(6) 0.0191(3) Uani 1 1 d .
H25 H 0.2178 -0.0978 0.2327 0.023 Uiso 1 1 calc R
C24 C 0.32251(9) -0.14909(19) 0.24477(6) 0.0229(3) Uani 1 1 d .
H24 H 0.3158 -0.2052 0.2124 0.027 Uiso 1 1 calc R
C12 C 0.41173(9) 0.4351(2) 0.28532(8) 0.0283(4) Uani 1 1 d .
C14 C 0.33326(9) 0.42752(19) 0.34037(6) 0.0235(3) Uani 1 1 d .
H14 H 0.3246 0.4415 0.3739 0.028 Uiso 1 1 calc R
C21 C 0.34144(8) 0.00931(17) 0.34207(6) 0.0194(3) Uani 1 1 d .
C47 C 0.42605(10) -0.2979(2) 0.05521(8) 0.0316(4) Uani 1 1 d .
H47 H 0.4684 -0.3211 0.0824 0.038 Uiso 1 1 calc R
C23 C 0.39135(9) -0.1296(2) 0.27995(7) 0.0252(3) Uani 1 1 d .
H23 H 0.4305 -0.1705 0.2708 0.030 Uiso 1 1 calc R
C22 C 0.40125(9) -0.0495(2) 0.32853(7) 0.0236(3) Uani 1 1 d .
H22 H 0.4472 -0.0344 0.3521 0.028 Uiso 1 1 calc R
C37 C 0.40339(9) 0.2277(2) 0.07595(7) 0.0256(3) Uani 1 1 d .
C4 C 0.00622(9) 0.5952(2) 0.17746(7) 0.0257(3) Uani 1 1 d .
H4 H -0.0262 0.6740 0.1610 0.031 Uiso 1 1 calc R
C29 C -0.00615(9) 0.28674(18) -0.02406(7) 0.0241(3) Uani 1 1 d .
H29 H -0.0425 0.3617 -0.0299 0.029 Uiso 1 1 calc R
C2 C 0.04943(8) 0.32512(19) 0.17553(6) 0.0197(3) Uani 1 1 d .
H2 H 0.0463 0.2263 0.1590 0.024 Uiso 1 1 calc R
C44 C 0.20487(8) -0.43533(17) 0.05897(6) 0.0189(3) Uani 1 1 d .
H44A H 0.2414 -0.5128 0.0586 0.023 Uiso 1 1 calc R
H44B H 0.1590 -0.4721 0.0356 0.023 Uiso 1 1 calc R
C38 C 0.39466(9) 0.1576(2) 0.12219(7) 0.0256(3) Uani 1 1 d .
H38 H 0.4313 0.1589 0.1551 0.031 Uiso 1 1 calc R
C46 C 0.36077(9) -0.29857(19) 0.06725(7) 0.0238(3) Uani 1 1 d .
C7 C 0.16224(9) 0.50124(17) 0.30386(6) 0.0200(3) Uani 1 1 d .
C11 C 0.35846(10) 0.3854(2) 0.23981(7) 0.0272(4) Uani 1 1 d .
H11 H 0.3675 0.3721 0.2064 0.033 Uiso 1 1 calc R
C43 C 0.20180(9) -0.40574(17) 0.11831(6) 0.0207(3) Uani 1 1 d .
H43A H 0.1589 -0.4530 0.1233 0.025 Uiso 1 1 calc R
H43B H 0.2432 -0.4528 0.1445 0.025 Uiso 1 1 calc R
C30 C 0.04370(9) 0.27437(18) 0.02718(7) 0.0212(3) Uani 1 1 d .
H30 H 0.0409 0.3388 0.0560 0.025 Uiso 1 1 calc R
C13 C 0.40106(10) 0.4569(2) 0.33577(7) 0.0286(4) Uani 1 1 d .
H13 H 0.4382 0.4903 0.3657 0.034 Uiso 1 1 calc R
C49 C 0.36372(10) -0.2258(2) -0.03692(7) 0.0279(4) Uani 1 1 d .
H49 H 0.3644 -0.2018 -0.0722 0.033 Uiso 1 1 calc R
C36 C 0.35083(10) 0.23027(19) 0.02620(7) 0.0252(3) Uani 1 1 d .
H36 H 0.3586 0.2795 -0.0041 0.030 Uiso 1 1 calc R
C48 C 0.42749(10) -0.2627(2) 0.00278(8) 0.0331(4) Uani 1 1 d .
H48 H 0.4706 -0.2637 -0.0058 0.040 Uiso 1 1 calc R
C41 C 0.22382(8) -0.27100(16) 0.04021(6) 0.0153(3) Uani 1 1 d .
C16 C 0.20555(8) 0.05835(17) 0.32054(6) 0.0157(3) Uani 1 1 d .
C8 C 0.20452(8) 0.34449(17) 0.30309(6) 0.0168(3) Uani 1 1 d .
C32 C 0.15392(8) 0.11499(16) 0.08552(6) 0.0167(3) Uani 1 1 d .
O2 O 0.40950(6) 0.10069(16) 0.42352(5) 0.0306(3) Uani 1 1 d .
O4 O 0.41428(8) -0.3617(2) 0.15539(6) 0.0527(5) Uani 1 1 d .

loop_
_atom_site_aniso_label
_atom_site_aniso_U_11
_atom_site_aniso_U_22
_atom_site_aniso_U_33
_atom_site_aniso_U_23
_atom_site_aniso_U_13
_atom_site_aniso_U_12
F5 0.0317(5) 0.0138(4) 0.0235(5) -0.0075(3) 0.0114(4) -0.0016(3)
F4 0.0330(5) 0.0181(4) 0.0200(4) 0.0027(3) 0.0190(4) 0.0029(4)
O3 0.0271(6) 0.0185(5) 0.0177(5) -0.0050(4) 0.0077(4) -0.0012(4)
F2 0.0393(6) 0.0138(4) 0.0390(6) -0.0065(4) 0.0083(5) -0.0049(4)
O1 0.0244(6) 0.0179(5) 0.0203(5) -0.0042(4) 0.0080(4) -0.0037(4)
F3 0.0289(6) 0.0585(8) 0.0466(7) -0.0063(6) 0.0232(5) -0.0133(5)
F1 0.0497(6) 0.0314(5) 0.0211(5) 0.0006(4) 0.0223(5) 0.0136(5)
N2 0.0251(7) 0.0188(6) 0.0147(6) -0.0002(5) 0.0094(5) -0.0011(5)
N3 0.0238(7) 0.0265(7) 0.0177(6) -0.0018(5) 0.0062(5) -0.0014(5)
F6 0.0303(6) 0.0568(7) 0.0405(6) -0.0111(5) 0.0185(5) -0.0222(5)
N1 0.0220(6) 0.0139(6) 0.0133(6) -0.0014(4) 0.0070(5) -0.0012(5)
N4 0.0204(6) 0.0136(6) 0.0137(6) -0.0015(4) 0.0071(5) 0.0012(5)
C39 0.0267(8) 0.0206(7) 0.0168(7) 0.0003(5) 0.0086(6) -0.0026(6)
C31 0.0229(7) 0.0124(6) 0.0186(7) 0.0014(5) 0.0127(6) -0.0005(5)
C9 0.0276(8) 0.0128(6) 0.0181(7) 0.0001(5) 0.0121(6) -0.0028(6)
N5 0.0258(7) 0.0130(6) 0.0182(6) 0.0014(4) 0.0101(5) -0.0003(5)
C15 0.0201(7) 0.0142(6) 0.0145(7) -0.0018(5) 0.0076(5) -0.0022(5)
C40 0.0193(7) 0.0117(6) 0.0159(7) -0.0012(5) 0.0074(5) -0.0002(5)
C20 0.0247(7) 0.0137(6) 0.0155(7) 0.0027(5) 0.0104(6) 0.0002(5)
C26 0.0199(7) 0.0118(6) 0.0192(7) 0.0023(5) 0.0103(6) -0.0002(5)
C45 0.0238(8) 0.0118(6) 0.0224(7) -0.0015(5) 0.0132(6) 0.0015(5)
C35 0.0268(8) 0.0158(7) 0.0164(7) -0.0002(5) 0.0085(6) -0.0022(6)
C34 0.0212(7) 0.0125(6) 0.0164(7) -0.0012(5) 0.0090(6) -0.0009(5)
C42 0.0218(7) 0.0141(7) 0.0156(7) -0.0015(5) 0.0108(6) -0.0005(5)
C17 0.0231(7) 0.0152(7) 0.0153(7) -0.0016(5) 0.0110(6) 0.0002(5)
C19 0.0267(8) 0.0176(7) 0.0166(7) 0.0014(5) 0.0109(6) -0.0024(6)
C1 0.0236(7) 0.0162(7) 0.0181(7) 0.0023(5) 0.0137(6) 0.0010(5)
C28 0.0218(7) 0.0219(7) 0.0248(8) 0.0091(6) 0.0080(6) -0.0006(6)
C50 0.0285(8) 0.0181(7) 0.0217(7) -0.0021(6) 0.0140(6) 0.0004(6)
C10 0.0282(8) 0.0183(7) 0.0175(7) 0.0004(5) 0.0106(6) -0.0035(6)
C18 0.0300(8) 0.0187(7) 0.0168(7) 0.0004(6) 0.0118(6) -0.0029(6)
C3 0.0235(8) 0.0291(8) 0.0191(7) 0.0034(6) 0.0108(6) 0.0032(6)
N6 0.0259(7) 0.0416(9) 0.0284(8) 0.0124(6) 0.0097(6) 0.0058(6)
C27 0.0235(7) 0.0174(7) 0.0190(7) 0.0026(5) 0.0086(6) -0.0008(6)
C6 0.0258(8) 0.0171(7) 0.0197(7) 0.0015(5) 0.0137(6) -0.0008(6)
C33 0.0216(7) 0.0126(6) 0.0114(6) -0.0004(5) 0.0085(5) 0.0010(5)
C5 0.0320(9) 0.0168(7) 0.0269(8) 0.0035(6) 0.0174(7) 0.0025(6)
C25 0.0261(8) 0.0164(7) 0.0170(7) 0.0005(5) 0.0096(6) 0.0014(6)
C24 0.0336(9) 0.0205(7) 0.0189(7) -0.0009(6) 0.0146(6) 0.0039(6)
C12 0.0262(8) 0.0290(8) 0.0354(9) -0.0009(7) 0.0177(7) -0.0071(7)
C14 0.0300(8) 0.0242(8) 0.0189(7) -0.0032(6) 0.0113(6) -0.0080(6)
C21 0.0258(8) 0.0177(7) 0.0174(7) 0.0011(5) 0.0108(6) 0.0001(6)
C47 0.0245(8) 0.0364(10) 0.0378(10) 0.0085(8) 0.0154(7) 0.0070(7)
C23 0.0274(8) 0.0271(8) 0.0255(8) 0.0019(6) 0.0146(7) 0.0064(6)
C22 0.0227(8) 0.0274(8) 0.0228(8) 0.0010(6) 0.0097(6) 0.0022(6)
C37 0.0245(8) 0.0260(8) 0.0306(9) -0.0082(6) 0.0151(7) -0.0104(6)
C4 0.0299(8) 0.0250(8) 0.0266(8) 0.0097(6) 0.0153(7) 0.0079(7)
C29 0.0250(8) 0.0174(7) 0.0346(9) 0.0091(6) 0.0162(7) 0.0050(6)
C2 0.0245(7) 0.0213(7) 0.0169(7) -0.0001(5) 0.0116(6) 0.0019(6)
C44 0.0265(8) 0.0109(6) 0.0225(7) -0.0005(5) 0.0123(6) 0.0006(5)
C38 0.0246(8) 0.0300(8) 0.0213(8) -0.0048(6) 0.0054(6) -0.0030(6)
C46 0.0249(8) 0.0230(8) 0.0270(8) 0.0037(6) 0.0132(7) 0.0032(6)
C7 0.0311(8) 0.0146(7) 0.0188(7) -0.0033(5) 0.0143(6) -0.0013(6)
C11 0.0347(9) 0.0290(8) 0.0246(8) -0.0009(6) 0.0192(7) -0.0030(7)
C43 0.0316(8) 0.0120(7) 0.0223(7) 0.0016(5) 0.0139(6) -0.0001(6)
C30 0.0289(8) 0.0145(7) 0.0264(8) 0.0022(6) 0.0180(6) 0.0017(6)
C13 0.0293(9) 0.0299(9) 0.0277(9) -0.0052(7) 0.0100(7) -0.0103(7)
C49 0.0372(10) 0.0265(8) 0.0283(9) -0.0010(6) 0.0229(7) 0.0003(7)
C36 0.0327(9) 0.0243(8) 0.0240(8) -0.0011(6) 0.0168(7) -0.0068(6)
C48 0.0310(9) 0.0344(9) 0.0430(11) 0.0024(8) 0.0250(8) 0.0039(7)
C41 0.0200(7) 0.0123(6) 0.0161(7) -0.0011(5) 0.0092(5) 0.0008(5)
C16 0.0206(7) 0.0143(6) 0.0146(7) -0.0010(5) 0.0090(5) -0.0020(5)
C8 0.0257(8) 0.0135(7) 0.0132(6) -0.0023(5) 0.0091(6) -0.0022(5)
C32 0.0267(7) 0.0106(6) 0.0176(7) -0.0017(5) 0.0138(6) -0.0017(5)
O2 0.0239(6) 0.0425(7) 0.0237(6) -0.0069(5) 0.0045(5) -0.0035(5)
O4 0.0277(7) 0.0895(13) 0.0385(8) 0.0283(8) 0.0063(6) 0.0096(8)

loop_
_atom_type_symbol
_atom_type_description
_atom_type_scat_dispersion_real
_atom_type_scat_dispersion_imag
_atom_type_scat_source
C C 0.0181 0.0091 'International Tables Vol C Tables 4.2.6.8 and 6.1.1.4'
H H 0.0000 0.0000 'International Tables Vol C Tables 4.2.6.8 and 6.1.1.4'
N N 0.0311 0.0180 'International Tables Vol C Tables 4.2.6.8 and 6.1.1.4'
O O 0.0492 0.0322 'International Tables Vol C Tables 4.2.6.8 and 6.1.1.4'
F F 0.0727 0.0534 'International Tables Vol C Tables 4.2.6.8 and 6.1.1.4'

loop_
_geom_angle_atom_site_label_1
_geom_angle_atom_site_label_2
_geom_angle_atom_site_label_3
_geom_angle
C15 N2 C18 107.01(12)
O2 N3 C21 115.63(13)
C17 N1 C1 125.55(13)
C17 N1 C8 114.14(11)
C1 N1 C8 110.55(11)
C26 N4 C33 110.87(11)
C42 N4 C26 126.96(12)
C42 N4 C33 114.42(11)
C34 C39 H39 119.8
C38 C39 H39 119.8
C38 C39 C34 120.46(14)
C26 C31 C32 110.12(12)
C30 C31 C26 120.70(14)
C30 C31 C32 128.98(13)
C10 C9 C14 119.64(14)
C10 C9 C8 122.02(14)
C14 C9 C8 118.33(13)
C40 N5 C43 107.88(12)
N2 C15 C16 118.62(13)
N2 C15 C8 131.00(13)
C8 C15 C16 107.86(11)
N5 C40 C33 131.15(13)
N5 C40 C41 118.29(12)
C33 C40 C41 107.30(11)
C25 C20 C21 117.44(14)
C25 C20 C16 120.04(13)
C21 C20 C16 122.45(13)
C31 C26 N4 109.62(13)
C27 C26 N4 128.27(13)
C27 C26 C31 122.09(14)
C50 C45 C46 116.96(14)
C50 C45 C41 121.13(14)
C46 C45 C41 121.88(13)
C34 C35 H35 119.9
C34 C35 C36 120.23(14)
C36 C35 H35 119.9
C39 C34 C33 118.63(13)
C35 C34 C39 120.02(14)
C35 C34 C33 121.35(13)
O3 C42 N4 125.40(14)
O3 C42 C41 128.05(13)
N4 C42 C41 106.53(12)
O1 C17 N1 125.19(14)
O1 C17 C16 128.71(13)
N1 C17 C16 106.08(12)
H19A C19 H19B 109.0
C18 C19 H19A 111.0
C18 C19 H19B 111.0
C16 C19 H19A 111.0
C16 C19 H19B 111.0
C16 C19 C18 103.81(11)
C6 C1 N1 110.08(13)
C2 C1 N1 128.18(13)
C2 C1 C6 121.74(14)
C27 C28 H28 119.1
C29 C28 H28 119.1
C29 C28 C27 121.77(15)
C45 C50 H50 119.4
C49 C50 C45 121.13(16)
C49 C50 H50 119.4
C9 C10 H10 119.9
C9 C10 C11 120.25(15)
C11 C10 H10 119.9
N2 C18 C19 107.81(12)
N2 C18 H18A 110.1
N2 C18 H18B 110.1
C19 C18 H18A 110.1
C19 C18 H18B 110.1
H18A C18 H18B 108.5
C4 C3 H3 119.1
C2 C3 H3 119.1
C2 C3 C4 121.83(15)
O4 N6 C46 115.43(15)
C26 C27 C28 116.57(14)
C26 C27 H27 121.7
C28 C27 H27 121.7
C1 C6 C7 109.54(13)
C5 C6 C1 121.16(15)
C5 C6 C7 129.04(14)
N4 C33 C40 97.70(10)
N4 C33 C34 112.43(11)
N4 C33 C32 102.64(11)
C40 C33 C34 111.98(12)
C40 C33 C32 119.90(12)
C34 C33 C32 110.92(11)
C6 C5 H5 121.1
C4 C5 C6 117.78(15)
C4 C5 H5 121.1
C20 C25 H25 119.7
C24 C25 C20 120.64(15)
C24 C25 H25 119.7
C25 C24 H24 119.5
C23 C24 C25 121.05(15)
C23 C24 H24 119.5
F3 C12 C11 118.34(15)
F3 C12 C13 118.54(16)
C11 C12 C13 123.12(16)
C9 C14 H14 119.6
C13 C14 C9 120.80(15)
C13 C14 H14 119.6
C20 C21 N3 116.44(13)
C22 C21 N3 121.75(14)
C22 C21 C20 121.79(14)
C46 C47 H47 120.1
C48 C47 H47 120.1
C48 C47 C46 119.74(17)
C24 C23 H23 120.2
C22 C23 C24 119.58(15)
C22 C23 H23 120.2
C21 C22 H22 120.3
C23 C22 C21 119.42(15)
C23 C22 H22 120.3
F6 C37 C38 118.36(15)
F6 C37 C36 118.11(15)
C38 C37 C36 123.53(15)
C3 C4 H4 119.6
C5 C4 C3 120.74(15)
C5 C4 H4 119.6
C28 C29 H29 119.6
C30 C29 C28 120.90(14)
C30 C29 H29 119.6
C1 C2 C3 116.74(14)
C1 C2 H2 121.6
C3 C2 H2 121.6
H44A C44 H44B 109.0
C43 C44 H44A 111.0
C43 C44 H44B 111.0
C41 C44 H44A 111.0
C41 C44 H44B 111.0
C41 C44 C43 103.87(11)
C39 C38 H38 121.1
C37 C38 C39 117.89(15)
C37 C38 H38 121.1
C45 C46 N6 116.57(14)
C47 C46 C45 122.00(15)
C47 C46 N6 121.44(15)
F2 C7 F1 104.77(12)
F2 C7 C6 113.19(13)
F2 C7 C8 111.57(13)
F1 C7 C6 110.41(13)
F1 C7 C8 112.25(12)
C6 C7 C8 104.84(12)
C10 C11 H11 120.9
C12 C11 C10 118.29(15)
C12 C11 H11 120.9
N5 C43 C44 107.69(11)
N5 C43 H43A 110.2
N5 C43 H43B 110.2
C44 C43 H43A 110.2
C44 C43 H43B 110.2
H43A C43 H43B 108.5
C31 C30 H30 121.0
C29 C30 C31 117.95(14)
C29 C30 H30 121.0
C12 C13 C14 117.89(16)
C12 C13 H13 121.1
C14 C13 H13 121.1
C50 C49 H49 119.5
C48 C49 C50 121.02(16)
C48 C49 H49 119.5
C35 C36 H36 121.1
C37 C36 C35 117.88(15)
C37 C36 H36 121.1
C47 C48 C49 119.12(16)
C47 C48 H48 120.4
C49 C48 H48 120.4
C40 C41 C45 116.70(12)
C40 C41 C42 97.46(11)
C40 C41 C44 100.68(11)
C45 C41 C42 110.18(12)
C45 C41 C44 114.96(12)
C42 C41 C44 115.47(12)
C15 C16 C20 118.07(12)
C15 C16 C17 97.64(11)
C15 C16 C19 100.41(11)
C20 C16 C17 109.22(11)
C20 C16 C19 113.57(12)
C17 C16 C19 117.07(12)
N1 C8 C9 112.87(11)
N1 C8 C15 98.45(11)
N1 C8 C7 102.48(11)
C9 C8 C7 111.54(12)
C15 C8 C9 110.59(12)
C15 C8 C7 119.86(12)
F5 C32 C31 112.76(12)
F5 C32 C33 111.44(12)
F4 C32 F5 104.28(11)
F4 C32 C31 111.45(12)
F4 C32 C33 112.64(11)
C31 C32 C33 104.49(11)

loop_
_geom_bond_atom_site_label_1
_geom_bond_atom_site_label_2
_geom_bond_distance
F5 C32 1.3701(16)
F4 C32 1.3641(16)
O3 C42 1.2135(18)
F2 C7 1.3613(18)
O1 C17 1.2060(18)
F3 C12 1.3612(19)
F1 C7 1.3671(17)
N2 C15 1.2629(19)
N2 C18 1.4817(19)
N3 C21 1.4327(19)
N3 O2 1.2241(18)
F6 C37 1.3622(19)
N1 C17 1.3942(18)
N1 C1 1.4171(19)
N1 C8 1.4917(18)
N4 C26 1.4150(18)
N4 C42 1.3830(18)
N4 C33 1.4916(17)
C39 H39 0.9300
C39 C34 1.394(2)
C39 C38 1.387(2)
C31 C26 1.393(2)
C31 C30 1.388(2)
C31 C32 1.496(2)
C9 C10 1.388(2)
C9 C14 1.396(2)
C9 C8 1.526(2)
N5 C40 1.2625(19)
N5 C43 1.4781(18)
C15 C16 1.5292(19)
C15 C8 1.5104(19)
C40 C33 1.5157(19)
C40 C41 1.5299(19)
C20 C25 1.396(2)
C20 C21 1.404(2)
C20 C16 1.537(2)
C26 C27 1.387(2)
C45 C50 1.396(2)
C45 C46 1.405(2)
C45 C41 1.531(2)
C35 H35 0.9300
C35 C34 1.390(2)
C35 C36 1.393(2)
C34 C33 1.5266(19)
C42 C41 1.543(2)
C17 C16 1.541(2)
C19 H19A 0.9700
C19 H19B 0.9700
C19 C18 1.549(2)
C19 C16 1.5433(19)
C1 C6 1.392(2)
C1 C2 1.388(2)
C28 H28 0.9300
C28 C27 1.396(2)
C28 C29 1.391(2)
C50 H50 0.9300
C50 C49 1.389(2)
C10 H10 0.9300
C10 C11 1.393(2)
C18 H18A 0.9700
C18 H18B 0.9700
C3 H3 0.9300
C3 C4 1.397(2)
C3 C2 1.393(2)
N6 C46 1.441(2)
N6 O4 1.219(2)
C27 H27 0.9300
C6 C5 1.388(2)
C6 C7 1.496(2)
C33 C32 1.5642(19)
C5 H5 0.9300
C5 C4 1.387(2)
C25 H25 0.9300
C25 C24 1.393(2)
C24 H24 0.9300
C24 C23 1.389(2)
C12 C11 1.378(2)
C12 C13 1.379(2)
C14 H14 0.9300
C14 C13 1.386(2)
C21 C22 1.403(2)
C47 H47 0.9300
C47 C46 1.397(2)
C47 C48 1.382(3)
C23 H23 0.9300
C23 C22 1.378(2)
C22 H22 0.9300
C37 C38 1.378(2)
C37 C36 1.379(2)
C4 H4 0.9300
C29 H29 0.9300
C29 C30 1.387(2)
C2 H2 0.9300
C44 H44A 0.9700
C44 H44B 0.9700
C44 C43 1.557(2)
C44 C41 1.5488(19)
C38 H38 0.9300
C7 C8 1.564(2)
C11 H11 0.9300
C43 H43A 0.9700
C43 H43B 0.9700
C30 H30 0.9300
C13 H13 0.9300
C49 H49 0.9300
C49 C48 1.390(3)
C36 H36 0.9300
C48 H48 0.9300

loop_
_geom_torsion_atom_site_label_1
_geom_torsion_atom_site_label_2
_geom_torsion_atom_site_label_3
_geom_torsion_atom_site_label_4
_geom_torsion
O3 C42 C41 C40 -148.19(15)
O3 C42 C41 C45 89.74(17)
O3 C42 C41 C44 -42.6(2)
F2 C7 C8 N1 -138.34(12)
F2 C7 C8 C9 -17.32(17)
F2 C7 C8 C15 114.17(15)
O1 C17 C16 C15 -146.89(15)
O1 C17 C16 C20 89.78(17)
O1 C17 C16 C19 -41.0(2)
F3 C12 C11 C10 179.39(15)
F3 C12 C13 C14 -179.65(16)
F1 C7 C8 N1 104.42(13)
F1 C7 C8 C9 -134.57(13)
F1 C7 C8 C15 -3.08(19)
N2 C15 C16 C20 -119.53(15)
N2 C15 C16 C17 123.86(14)
N2 C15 C16 C19 4.43(18)
N2 C15 C8 N1 -128.81(17)
N2 C15 C8 C9 112.79(18)
N2 C15 C8 C7 -19.1(2)
N3 C21 C22 C23 175.49(15)
F6 C37 C38 C39 -178.79(15)
F6 C37 C36 C35 178.73(15)
N1 C17 C16 C15 31.57(13)
N1 C17 C16 C20 -91.76(13)
N1 C17 C16 C19 137.43(13)
N1 C1 C6 C5 -179.39(13)
N1 C1 C6 C7 -4.68(17)
N1 C1 C2 C3 179.90(14)
N4 C26 C27 C28 178.68(14)
N4 C42 C41 C40 29.85(13)
N4 C42 C41 C45 -92.22(13)
N4 C42 C41 C44 135.48(12)
N4 C33 C32 F5 -136.67(11)
N4 C33 C32 F4 106.52(13)
N4 C33 C32 C31 -14.62(13)
C39 C34 C33 N4 -161.87(12)
C39 C34 C33 C40 -53.03(17)
C39 C34 C33 C32 83.85(16)
C31 C26 C27 C28 0.5(2)
C9 C10 C11 C12 0.4(2)
C9 C14 C13 C12 0.1(3)
N5 C40 C33 N4 -123.30(17)
N5 C40 C33 C34 118.68(17)
N5 C40 C33 C32 -13.9(2)
N5 C40 C41 C45 -121.94(15)
N5 C40 C41 C42 120.98(14)
N5 C40 C41 C44 3.20(17)
C15 N2 C18 C19 -13.29(17)
C40 N5 C43 C44 -11.26(17)
C40 C33 C32 F5 116.63(14)
C40 C33 C32 F4 -0.18(18)
C40 C33 C32 C31 -121.31(13)
C20 C25 C24 C23 -1.8(2)
C20 C21 C22 C23 -3.0(2)
C26 N4 C42 O3 22.3(2)
C26 N4 C42 C41 -155.84(13)
C26 N4 C33 C40 136.05(12)
C26 N4 C33 C34 -106.28(13)
C26 N4 C33 C32 12.96(14)
C26 C31 C30 C29 0.5(2)
C26 C31 C32 F5 133.34(13)
C26 C31 C32 F4 -109.76(13)
C26 C31 C32 C33 12.16(15)
C45 C50 C49 C48 -1.4(2)
C35 C34 C33 N4 18.66(18)
C35 C34 C33 C40 127.49(14)
C35 C34 C33 C32 -95.63(15)
C34 C39 C38 C37 0.3(2)
C34 C35 C36 C37 -0.1(2)
C34 C33 C32 F5 -16.38(16)
C34 C33 C32 F4 -133.19(12)
C34 C33 C32 C31 105.67(13)
C42 N4 C26 C31 141.19(14)
C42 N4 C26 C27 -37.1(2)
C42 N4 C33 C40 -15.56(15)
C42 N4 C33 C34 102.11(14)
C42 N4 C33 C32 -138.64(12)
C17 N1 C1 C6 137.41(14)
C17 N1 C1 C2 -42.0(2)
C17 N1 C8 C9 105.40(14)
C17 N1 C8 C15 -11.26(15)
C17 N1 C8 C7 -134.51(12)
C1 N1 C17 O1 22.4(2)
C1 N1 C17 C16 -156.12(13)
C1 N1 C8 C9 -106.56(13)
C1 N1 C8 C15 136.79(12)
C1 N1 C8 C7 13.53(14)
C1 C6 C5 C4 -0.6(2)
C1 C6 C7 F2 134.72(13)
C1 C6 C7 F1 -108.20(14)
C1 C6 C7 C8 12.90(16)
C28 C29 C30 C31 1.0(2)
C50 C45 C46 N6 178.33(14)
C50 C45 C46 C47 -1.0(2)
C50 C45 C41 C40 -123.79(15)
C50 C45 C41 C42 -13.92(18)
C50 C45 C41 C44 118.64(15)
C50 C49 C48 C47 -0.2(3)
C10 C9 C14 C13 0.2(2)
C10 C9 C8 N1 12.49(19)
C10 C9 C8 C15 121.69(15)
C10 C9 C8 C7 -102.26(16)
C18 N2 C15 C16 5.52(19)
C18 N2 C15 C8 165.17(15)
C18 C19 C16 C15 -11.62(15)
C18 C19 C16 C20 115.40(13)
C18 C19 C16 C17 -115.83(14)
C27 C28 C29 C30 -1.7(2)
C6 C1 C2 C3 0.5(2)
C6 C5 C4 C3 0.5(2)
C6 C7 C8 N1 -15.46(14)
C6 C7 C8 C9 105.55(13)
C6 C7 C8 C15 -122.96(14)
C33 N4 C26 C31 -5.99(16)
C33 N4 C26 C27 175.66(14)
C33 N4 C42 O3 168.49(13)
C33 N4 C42 C41 -9.62(15)
C33 C40 C41 C45 76.21(15)
C33 C40 C41 C42 -40.87(13)
C33 C40 C41 C44 -158.65(12)
C5 C6 C7 F2 -51.1(2)
C5 C6 C7 F1 66.0(2)
C5 C6 C7 C8 -172.93(15)
C25 C20 C21 N3 -175.94(13)
C25 C20 C21 C22 2.6(2)
C25 C20 C16 C15 -139.69(14)
C25 C20 C16 C17 -29.48(17)
C25 C20 C16 C19 103.19(15)
C25 C24 C23 C22 1.4(2)
C24 C23 C22 C21 0.9(2)
C14 C9 C10 C11 -0.5(2)
C14 C9 C8 N1 -166.46(13)
C14 C9 C8 C15 -57.26(17)
C14 C9 C8 C7 78.80(17)
C21 C20 C25 C24 -0.3(2)
C21 C20 C16 C15 43.23(19)
C21 C20 C16 C17 153.44(13)
C21 C20 C16 C19 -73.90(17)
C4 C3 C2 C1 -0.6(2)
C29 C28 C27 C26 1.0(2)
C2 C1 C6 C5 0.1(2)
C2 C1 C6 C7 174.78(13)
C2 C3 C4 C5 0.1(2)
C38 C39 C34 C35 -0.9(2)
C38 C39 C34 C33 179.66(14)
C38 C37 C36 C35 -0.5(3)
C46 C45 C50 C49 2.0(2)
C46 C45 C41 C40 58.00(18)
C46 C45 C41 C42 167.86(13)
C46 C45 C41 C44 -59.58(18)
C46 C47 C48 C49 1.1(3)
C7 C6 C5 C4 -174.19(15)
C11 C12 C13 C14 -0.2(3)
C43 N5 C40 C33 161.81(15)
C43 N5 C40 C41 5.07(18)
C43 C44 C41 C40 -9.35(14)
C43 C44 C41 C45 116.96(13)
C43 C44 C41 C42 -113.02(13)
C30 C31 C26 N4 -179.74(13)
C30 C31 C26 C27 -1.3(2)
C30 C31 C32 F5 -51.7(2)
C30 C31 C32 F4 65.15(19)
C30 C31 C32 C33 -172.93(14)
C13 C12 C11 C10 -0.1(3)
C36 C35 C34 C39 0.8(2)
C36 C35 C34 C33 -179.74(14)
C36 C37 C38 C39 0.4(3)
C48 C47 C46 C45 -0.5(3)
C48 C47 C46 N6 -179.81(17)
C41 C40 C33 N4 35.33(13)
C41 C40 C33 C34 -82.68(14)
C41 C40 C33 C32 144.75(13)
C41 C45 C50 C49 -176.34(14)
C41 C45 C46 N6 -3.4(2)
C41 C45 C46 C47 177.26(15)
C41 C44 C43 N5 12.80(16)
C16 C15 C8 N1 32.48(14)
C16 C15 C8 C9 -85.92(14)
C16 C15 C8 C7 142.18(13)
C16 C20 C25 C24 -177.48(13)
C16 C20 C21 N3 1.2(2)
C16 C20 C21 C22 179.78(14)
C16 C19 C18 N2 15.59(16)
C8 N1 C17 O1 164.89(14)
C8 N1 C17 C16 -13.64(16)
C8 N1 C1 C6 -6.17(16)
C8 N1 C1 C2 174.41(14)
C8 C9 C10 C11 -179.40(14)
C8 C9 C14 C13 179.16(15)
C8 C15 C16 C20 76.47(15)
C8 C15 C16 C17 -40.13(14)
C8 C15 C16 C19 -159.57(12)
C32 C31 C26 N4 -4.34(16)
C32 C31 C26 C27 174.13(13)
C32 C31 C30 C29 -173.94(14)
O2 N3 C21 C20 -177.18(14)
O2 N3 C21 C22 4.2(2)
O4 N6 C46 C45 -178.69(17)
O4 N6 C46 C47 0.7(3)
